data_7031023
loop_
_publ_author_name
'Frost, J. M.'
'Sanz, S.'
'Rajeshkumar, T.'
'Pitak, M. B.'
'Coles, S. J.'
'Rajaraman, G.'
'Wernsdorfer, W.'
'Schnack, J.'
'Lusby, P. J.'
'Brechin, E. K.'

_publ_section_title
;
 A truncated [Mn(III)12] tetrahedron from oxime-based [Mn(III)3O] building
 blocks.
;
_journal_issue 28
_journal_name_full 'Dalton transactions (Cambridge, England : 2003)'
_journal_page_first 10690
_journal_page_last 10694
_journal_paper_doi 10.1039/c4dt01469c
_journal_volume 43
_journal_year 2014
_chemical_formula_sum 'C204 H252 Mn12 N24 O77'
_chemical_formula_weight 4931.56
_chemical_name_systematic
;
 ?
;
_space_group_crystal_system tetragonal
_space_group_IT_number 88
_space_group_name_Hall '-I 4ad'
_space_group_name_H-M_alt 'I 41/a'
_symmetry_space_group_name_Hall '-I 4ad'
_symmetry_space_group_name_H-M 'I 41/a :2'
_atom_sites_solution_hydrogens geom
_audit_creation_method SHELXL-2013
_cell_angle_alpha 90
_cell_angle_beta 90
_cell_angle_gamma 90
_cell_formula_units_Z 8
_cell_length_a 39.8049(17)
_cell_length_b 39.8049(17)
_cell_length_c 37.7169(16)
_cell_measurement_temperature 100(2)
_cell_measurement_theta_max 25.7
_cell_measurement_theta_min 2.3
_cell_volume 59760(4)
_computing_cell_refinement 'CrystalClear-SM Expert 3.1 b27 (Rigaku, 20112)'
_computing_data_collection 'CrystalClear-SM Expert 3.1 b27 (Rigaku, 20112)'
_computing_data_reduction 'CrystalClear-SM Expert 3.1 b27 (Rigaku, 20112)'
_computing_structure_refinement 'SHELXL-2013 (Sheldrick, 2013)'
_computing_structure_solution 'SUPERFLIP (Palatinus, L. & Chapuis, G. (2007)'
_diffrn_ambient_temperature 100(2)
_diffrn_detector CCD
_diffrn_detector_area_resol_mean 28.5714
_diffrn_measured_fraction_theta_full 0.967
_diffrn_measured_fraction_theta_max 0.990
_diffrn_measurement_device
;
AFC12 (Right): Kappa 3 circle
;
_diffrn_measurement_device_type
;
Rigaku Saturn724+ (2x2 bin mode)
;
_diffrn_measurement_method 'profile data from \w-scans'
_diffrn_measurement_specimen_support Mitegen
_diffrn_radiation_monochromator Confocal
_diffrn_radiation_type 'Mo K\a'
_diffrn_radiation_wavelength 0.71075
_diffrn_reflns_av_R_equivalents 0.0912
_diffrn_reflns_av_unetI/netI 0.0996
_diffrn_reflns_Laue_measured_fraction_full 0.967
_diffrn_reflns_Laue_measured_fraction_max 0.990
_diffrn_reflns_limit_h_max 47
_diffrn_reflns_limit_h_min -47
_diffrn_reflns_limit_k_max 43
_diffrn_reflns_limit_k_min -47
_diffrn_reflns_limit_l_max 44
_diffrn_reflns_limit_l_min -42
_diffrn_reflns_number 128515
_diffrn_reflns_point_group_measured_fraction_full 0.967
_diffrn_reflns_point_group_measured_fraction_max 0.990
_diffrn_reflns_theta_full 25.242
_diffrn_reflns_theta_max 25.027
_diffrn_reflns_theta_min 2.933
_diffrn_source 'Rotating Anode'
_diffrn_source_current 55.0
_diffrn_source_power 2.5
_diffrn_source_voltage 45.0
_exptl_absorpt_coefficient_mu 0.558
_exptl_absorpt_correction_T_max 1.000
_exptl_absorpt_correction_T_min 0.518
_exptl_absorpt_correction_type multi-scan
_exptl_absorpt_process_details 'CrystalClear-SM Expert 3.1 b27 (Rigaku, 20112)'
_exptl_crystal_colour black
_exptl_crystal_density_diffrn 1.096
_exptl_crystal_description column
_exptl_crystal_F_000 20480
_exptl_crystal_size_max 0.370
_exptl_crystal_size_mid 0.100
_exptl_crystal_size_min 0.080
_platon_squeeze_details
;
;
_refine_diff_density_max 1.139
_refine_diff_density_min -0.637
_refine_diff_density_rms 0.100
_refine_ls_extinction_method none
_refine_ls_goodness_of_fit_ref 0.925
_refine_ls_hydrogen_treatment constr
_refine_ls_matrix_type full
_refine_ls_number_parameters 1440
_refine_ls_number_reflns 26144
_refine_ls_number_restraints 1586
_refine_ls_restrained_S_all Infinity
_refine_ls_R_factor_all 0.1538
_refine_ls_R_factor_gt 0.0850
_refine_ls_shift/su_max 0.004
_refine_ls_shift/su_mean 0.000
_refine_ls_structure_factor_coef Fsqd
_refine_ls_weighting_details 'w=1/[\s^2^(Fo^2^)+(0.1509P)^2^] where P=(Fo^2^+2Fc^2^)/3'
_refine_ls_weighting_scheme calc
_refine_ls_wR_factor_gt 0.2281
_refine_ls_wR_factor_ref 0.2596
_reflns_Friedel_coverage 0.000
_reflns_number_gt 11542
_reflns_number_total 26144
_reflns_threshold_expression 'I > 2\s(I)'
_cod_data_source_file c4dt01469c2.cif
_cod_data_source_block compound1
_cod_depositor_comments
;
The following automatic conversions were performed:

'_exptl_absorpt_correction_type' value 'Multi-scan' changed to
'multi-scan' according to
/usr/data/users/saulius/crontab/automatic-downloads/rss-feeds/RSC/lib/dictionaries/cif_core.dic
dictionary named 'cif_core.dic' version 2.4.2 from 2011-04-26.

Automatic conversion script
Id: cif_fix_values 2281 2013-09-26 08:29:07Z andrius 

 Adding full bibliography for 7031023.cif.
;
_cod_original_cell_volume 59760(6)
_cod_database_code 7031023
_shelx_space_group_comment
;
The symmetry employed for this shelxl refinement is uniquely defined
by the following loop, which should always be used as a source of
symmetry information in preference to the above space-group names.
They are only intended as comments.
;
_shelx_estimated_absorpt_t_min 0.820
_shelx_estimated_absorpt_t_max 0.957
_shelxl_version_number 2013-3

loop_
_space_group_symop_operation_xyz
'x, y, z'
'-y+3/4, x+1/4, z+1/4'
'-x+1/2, -y, z+1/2'
'y+3/4, -x+3/4, z+3/4'
'x+1/2, y+1/2, z+1/2'
'-y+5/4, x+3/4, z+3/4'
'-x+1, -y+1/2, z+1'
'y+5/4, -x+5/4, z+5/4'
'-x, -y, -z'
'y-3/4, -x-1/4, -z-1/4'
'x-1/2, y, -z-1/2'
'-y-3/4, x-3/4, -z-3/4'
'-x+1/2, -y+1/2, -z+1/2'
'y-1/4, -x+1/4, -z+1/4'
'x, y+1/2, -z'
'-y-1/4, x-1/4, -z-1/4'

loop_
_atom_site_label
_atom_site_type_symbol
_atom_site_fract_x
_atom_site_fract_y
_atom_site_fract_z
_atom_site_U_iso_or_equiv
_atom_site_adp_type
_atom_site_occupancy
_atom_site_site_symmetry_order
_atom_site_calc_flag
_atom_site_refinement_flags_posn
_atom_site_refinement_flags_adp
_atom_site_refinement_flags_occupancy
C1 C 0.3883(2) 0.12121(19) -0.0688(2) 0.078(2) Uani 1 1 d . U .
H1A H 0.3811 0.1019 -0.0545 0.116 Uiso 1 1 calc R U .
H1B H 0.3885 0.1149 -0.0939 0.116 Uiso 1 1 calc R U .
H1C H 0.3727 0.1400 -0.0651 0.116 Uiso 1 1 calc R U .
C2 C 0.42354(18) 0.13179(14) -0.05758(19) 0.0542(16) Uani 1 1 d . U .
C3 C 0.4509(2) 0.13310(16) -0.08354(19) 0.0593(16) Uani 1 1 d . U .
C4 C 0.4521(2) 0.11163(18) -0.1126(2) 0.0668(19) Uani 1 1 d . U .
H4 H 0.4339 0.0965 -0.1160 0.080 Uiso 1 1 calc R U .
C5 C 0.4778(3) 0.1110(2) -0.1366(2) 0.089(3) Uani 1 1 d . U .
C6 C 0.5043(3) 0.1331(2) -0.1312(2) 0.090(3) Uani 1 1 d . U .
H6 H 0.5223 0.1331 -0.1477 0.108 Uiso 1 1 calc R U .
C7 C 0.5058(2) 0.1553(2) -0.1028(2) 0.078(2) Uani 1 1 d . U .
C8 C 0.4777(2) 0.15465(16) -0.0783(2) 0.0636(18) Uani 1 1 d . U .
C9 C 0.4762(3) 0.0852(3) -0.1664(2) 0.122(4) Uani 1 1 d . U .
H9A H 0.4535 0.0848 -0.1763 0.183 Uiso 1 1 calc R U .
H9B H 0.4819 0.0630 -0.1570 0.183 Uiso 1 1 calc R U .
H9C H 0.4923 0.0913 -0.1850 0.183 Uiso 1 1 calc R U .
C10 C 0.5317(2) 0.1818(2) -0.0996(2) 0.073(2) Uani 1 1 d . U .
H10A H 0.5211 0.2042 -0.1013 0.087 Uiso 1 1 calc R U .
H10B H 0.5482 0.1797 -0.1191 0.087 Uiso 1 1 calc R U .
C11 C 0.5716(2) 0.2086(2) -0.0563(2) 0.079(2) Uani 1 1 d . U .
H11A H 0.5856 0.2036 -0.0352 0.095 Uiso 1 1 calc R U .
H11B H 0.5869 0.2128 -0.0766 0.095 Uiso 1 1 calc R U .
C12 C 0.5505(3) 0.2396(2) -0.0494(3) 0.104(3) Uani 1 1 d . U .
H12A H 0.5303 0.2328 -0.0358 0.125 Uiso 1 1 calc R U .
H12B H 0.5636 0.2551 -0.0341 0.125 Uiso 1 1 calc R U .
C13 C 0.5682(3) 0.1445(2) -0.0650(2) 0.098(3) Uani 1 1 d D U .
H13A H 0.5859 0.1456 -0.0834 0.117 Uiso 1 1 calc R U .
H13B H 0.5523 0.1265 -0.0720 0.117 Uiso 1 1 calc R U .
C15 C 0.52974(19) 0.05598(16) -0.03975(18) 0.0610(19) Uani 1 1 d . U .
H15A H 0.5201 0.0739 -0.0544 0.091 Uiso 1 1 calc R U .
H15B H 0.5197 0.0344 -0.0464 0.091 Uiso 1 1 calc R U .
H15C H 0.5541 0.0551 -0.0435 0.091 Uiso 1 1 calc R U .
C16 C 0.52271(16) 0.06283(14) -0.00207(18) 0.0491(15) Uani 1 1 d . U .
C17 C 0.53224(15) 0.03846(14) 0.02619(19) 0.0474(14) Uani 1 1 d . U .
C18 C 0.54027(16) 0.00512(14) 0.01590(19) 0.0509(16) Uani 1 1 d . U .
H18 H 0.5379 -0.0009 -0.0084 0.061 Uiso 1 1 calc R U .
C19 C 0.55127(18) -0.01888(15) 0.0392(2) 0.0578(18) Uani 1 1 d . U .
C20 C 0.55512(17) -0.00990(15) 0.0744(2) 0.0570(17) Uani 1 1 d . U .
H20 H 0.5633 -0.0261 0.0907 0.068 Uiso 1 1 calc R U .
C21 C 0.54741(17) 0.02200(15) 0.08637(19) 0.0552(17) Uani 1 1 d . U .
C22 C 0.53564(16) 0.04636(15) 0.06158(18) 0.0478(15) Uani 1 1 d . U .
C23 C 0.5611(2) -0.05345(16) 0.0275(2) 0.073(2) Uani 1 1 d . U .
H23A H 0.5544 -0.0568 0.0028 0.109 Uiso 1 1 calc R U .
H23B H 0.5499 -0.0701 0.0425 0.109 Uiso 1 1 calc R U .
H23C H 0.5855 -0.0561 0.0297 0.109 Uiso 1 1 calc R U .
C24 C 0.5525(2) 0.03203(16) 0.1239(2) 0.0683(19) Uani 1 1 d . U .
H24A H 0.5708 0.0488 0.1249 0.082 Uiso 1 1 calc R U .
H24B H 0.5599 0.0121 0.1375 0.082 Uiso 1 1 calc R U .
C25 C 0.52973(2) 0.05774(2) 0.17889(2) 0.101(3) Uani 1 1 d D U .
H25A H 0.5107 0.0716 0.1873 0.121 Uiso 1 1 calc R U .
H25B H 0.5309 0.0376 0.1943 0.121 Uiso 1 1 calc R U .
C26 C 0.56147(2) 0.07752(2) 0.18370(2) 0.130(4) Uani 1 1 d D U .
H26A H 0.5607 0.0898 0.2065 0.156 Uiso 1 1 calc R U .
H26B H 0.5810 0.0621 0.1843 0.156 Uiso 1 1 calc R U .
C27 C 0.4913(3) 0.0217(3) 0.1378(3) 0.109(3) Uani 1 1 d . U .
H27A H 0.4876 0.0169 0.1123 0.131 Uiso 1 1 calc R U .
H27B H 0.4970 0.0002 0.1496 0.131 Uiso 1 1 calc R U .
C28 C 0.4589(3) 0.0350(3) 0.1536(4) 0.130(4) Uani 1 1 d . U .
H28A H 0.4399 0.0201 0.1474 0.155 Uiso 1 1 calc R U .
H28B H 0.4607 0.0361 0.1798 0.155 Uiso 1 1 calc R U .
C29 C 0.40774(19) 0.02351(16) 0.0619(2) 0.078(2) Uani 1 1 d . U .
H29A H 0.4063 0.0113 0.0394 0.117 Uiso 1 1 calc R U .
H29B H 0.3913 0.0143 0.0786 0.117 Uiso 1 1 calc R U .
H29C H 0.4304 0.0211 0.0717 0.117 Uiso 1 1 calc R U .
C30 C 0.40046(17) 0.05960(16) 0.0556(2) 0.0582(18) Uani 1 1 d . U .
C31 C 0.36603(17) 0.07070(16) 0.0482(2) 0.0618(19) Uani 1 1 d . U .
C32 C 0.34240(19) 0.0478(2) 0.0339(3) 0.089(3) Uani 1 1 d . U .
H32 H 0.3498 0.0260 0.0274 0.106 Uiso 1 1 calc R U .
C33 C 0.3100(2) 0.0557(2) 0.0291(3) 0.101(3) Uani 1 1 d . U .
C34 C 0.2985(2) 0.0872(2) 0.0361(3) 0.092(3) Uani 1 1 d . U .
H34 H 0.2756 0.0926 0.0319 0.110 Uiso 1 1 calc R U .
C35 C 0.32049(17) 0.11190(18) 0.0494(2) 0.071(2) Uani 1 1 d . U .
C36 C 0.35491(16) 0.10310(16) 0.0554(2) 0.0571(17) Uani 1 1 d . U .
C37 C 0.2855(2) 0.0280(3) 0.0128(4) 0.151(6) Uani 1 1 d . U .
H37A H 0.2982 0.0135 -0.0034 0.226 Uiso 1 1 calc R U .
H37B H 0.2673 0.0391 -0.0003 0.226 Uiso 1 1 calc R U .
H37C H 0.2760 0.0144 0.0319 0.226 Uiso 1 1 calc R U .
C38 C 0.30826(18) 0.14574(18) 0.0604(2) 0.075(2) Uani 1 1 d . U .
H38A H 0.3101 0.1479 0.0865 0.090 Uiso 1 1 calc R U .
H38B H 0.2843 0.1480 0.0539 0.090 Uiso 1 1 calc R U .
C39 C 0.3149(2) 0.2071(2) 0.0556(3) 0.098(3) Uani 1 1 d . U .
H39A H 0.2913 0.2095 0.0476 0.117 Uiso 1 1 calc R U .
H39B H 0.3281 0.2254 0.0446 0.117 Uiso 1 1 calc R U .
C40 C 0.3162(3) 0.2112(3) 0.0975(4) 0.125(4) Uani 1 1 d . U .
H40A H 0.3154 0.2354 0.1033 0.150 Uiso 1 1 calc R U .
H40B H 0.2959 0.2006 0.1078 0.150 Uiso 1 1 calc R U .
C41 C 0.3264(3) 0.1699(2) 0.0032(3) 0.101(3) Uani 1 1 d . U .
H41A H 0.3367 0.1481 -0.0032 0.122 Uiso 1 1 calc R U .
H41B H 0.3024 0.1688 -0.0038 0.122 Uiso 1 1 calc R U .
C42 C 0.3427(3) 0.1965(3) -0.0175(3) 0.128(4) Uani 1 1 d . U .
H42A H 0.3424 0.1901 -0.0429 0.153 Uiso 1 1 calc R U .
H42B H 0.3298 0.2175 -0.0149 0.153 Uiso 1 1 calc R U .
C43 C 0.46626(15) 0.13812(14) 0.11960(17) 0.0433(14) Uani 1 1 d . U .
C44 C 0.47299(14) 0.15906(14) 0.15229(16) 0.0392(13) Uani 1 1 d . U .
C45 C 0.50460(14) 0.15942(14) 0.16817(16) 0.0393(13) Uani 1 1 d . U .
H45 H 0.5221 0.1461 0.1585 0.047 Uiso 1 1 calc R U .
C46 C 0.51067(13) 0.17842(13) 0.19705(16) 0.0386(13) Uani 1 1 d . U .
C47 C 0.48474(14) 0.19815(14) 0.21169(18) 0.0447(14) Uani 1 1 d . U .
H47 H 0.4889 0.2117 0.2320 0.054 Uiso 1 1 calc R U .
C48 C 0.45305(14) 0.19764(14) 0.19618(17) 0.0401(13) Uani 1 1 d . U .
C49 C 0.44741(14) 0.17809(14) 0.16742(16) 0.0404(13) Uani 1 1 d . U .
H49 H 0.4255 0.1773 0.1574 0.049 Uiso 1 1 calc R U .
C50 C 0.54511(14) 0.17891(14) 0.21435(17) 0.0395(13) Uani 1 1 d . U .
C51 C 0.42519(14) 0.21875(14) 0.21246(18) 0.0410(14) Uani 1 1 d . U .
C53 C 0.66637(18) 0.2680(2) 0.3255(2) 0.082(2) Uani 1 1 d . U .
H53A H 0.6872 0.2551 0.3274 0.122 Uiso 1 1 calc R U .
H53B H 0.6603 0.2770 0.3488 0.122 Uiso 1 1 calc R U .
H53C H 0.6697 0.2867 0.3088 0.122 Uiso 1 1 calc R U .
C54 C 0.63882(16) 0.24573(19) 0.3123(2) 0.0586(17) Uani 1 1 d . U .
C55 C 0.62258(18) 0.2214(2) 0.3365(2) 0.0633(17) Uani 1 1 d . U .
C56 C 0.6397(2) 0.2070(2) 0.3657(2) 0.084(2) Uani 1 1 d . U .
H56 H 0.6625 0.2130 0.3695 0.101 Uiso 1 1 calc R U .
C57 C 0.6254(3) 0.1849(3) 0.3886(2) 0.096(3) Uani 1 1 d . U .
C58 C 0.5931(3) 0.1747(2) 0.3834(3) 0.094(3) Uani 1 1 d . U .
H58 H 0.5834 0.1585 0.3989 0.113 Uiso 1 1 calc R U .
C59 C 0.5739(2) 0.1882(2) 0.3550(2) 0.072(2) Uani 1 1 d . U .
C60 C 0.58982(19) 0.21024(19) 0.3316(2) 0.0620(17) Uani 1 1 d . U .
C61 C 0.6462(3) 0.1710(4) 0.4209(3) 0.169(6) Uani 1 1 d . U .
H61A H 0.6698 0.1775 0.4182 0.254 Uiso 1 1 calc R U .
H61B H 0.6444 0.1465 0.4216 0.254 Uiso 1 1 calc R U .
H61C H 0.6373 0.1805 0.4430 0.254 Uiso 1 1 calc R U .
C62 C 0.5371(2) 0.1808(2) 0.3500(2) 0.079(2) Uani 1 1 d . U .
H62A H 0.5300 0.1644 0.3683 0.095 Uiso 1 1 calc R U .
H62B H 0.5242 0.2017 0.3538 0.095 Uiso 1 1 calc R U .
C63 C 0.4920(2) 0.1690(3) 0.3088(3) 0.106(3) Uani 1 1 d D U .
H63A H 0.4798 0.1593 0.3293 0.127 Uiso 1 1 calc R U .
H63B H 0.4867 0.1551 0.2877 0.127 Uiso 1 1 calc R U .
C64 C 0.4795(3) 0.2053(3) 0.3024(3) 0.137(5) Uani 1 1 d D U .
H64A H 0.4973 0.2183 0.2903 0.165 Uiso 1 1 calc R U .
H64B H 0.4595 0.2048 0.2868 0.165 Uiso 1 1 calc R U .
C65 C 0.5455(3) 0.1296(3) 0.3142(4) 0.147(4) Uani 1 1 d . U .
H65A H 0.5680 0.1304 0.3253 0.177 Uiso 1 1 calc R U .
H65B H 0.5314 0.1145 0.3287 0.177 Uiso 1 1 calc R U .
C66 C 0.5491(4) 0.1147(4) 0.2787(4) 0.167(5) Uani 1 1 d . U .
H66A H 0.5628 0.0940 0.2797 0.201 Uiso 1 1 calc R U .
H66B H 0.5599 0.1307 0.2621 0.201 Uiso 1 1 calc R U .
C67 C 0.73946(15) 0.20285(16) 0.1931(2) 0.0607(19) Uani 1 1 d . U .
H67A H 0.7291 0.1810 0.1884 0.091 Uiso 1 1 calc R U .
H67B H 0.7528 0.2015 0.2149 0.091 Uiso 1 1 calc R U .
H67C H 0.7540 0.2091 0.1732 0.091 Uiso 1 1 calc R U .
C68 C 0.71287(15) 0.22855(16) 0.19742(18) 0.0500(16) Uani 1 1 d . U .
C69 C 0.72258(14) 0.26463(16) 0.20218(17) 0.0457(15) Uani 1 1 d . U .
C70 C 0.75575(15) 0.27287(17) 0.21093(18) 0.0525(16) Uani 1 1 d . U .
H70 H 0.7709 0.2552 0.2165 0.063 Uiso 1 1 calc R U .
C71 C 0.76726(15) 0.30536(17) 0.21180(19) 0.0519(16) Uani 1 1 d . U .
C72 C 0.74539(15) 0.33140(17) 0.2038(2) 0.0594(18) Uani 1 1 d . U .
H72 H 0.7532 0.3540 0.2040 0.071 Uiso 1 1 calc R U .
C73 C 0.71207(15) 0.32456(17) 0.1954(2) 0.0590(18) Uani 1 1 d . U .
C74 C 0.70014(14) 0.29086(15) 0.19439(18) 0.0463(15) Uani 1 1 d . U .
C75 C 0.80295(16) 0.31377(19) 0.2215(2) 0.068(2) Uani 1 1 d . U .
H75A H 0.8140 0.2937 0.2311 0.102 Uiso 1 1 calc R U .
H75B H 0.8030 0.3316 0.2395 0.102 Uiso 1 1 calc R U .
H75C H 0.8150 0.3215 0.2004 0.102 Uiso 1 1 calc R U .
C76 C 0.68903(17) 0.35142(18) 0.1828(3) 0.081(2) Uani 1 1 d . U .
H76A H 0.6827 0.3472 0.1578 0.097 Uiso 1 1 calc R U .
H76B H 0.7005 0.3734 0.1840 0.097 Uiso 1 1 calc R U .
C77 C 0.6342(3) 0.3812(3) 0.2004(3) 0.132(4) Uani 1 1 d D U .
H77A H 0.6149 0.3806 0.2171 0.159 Uiso 1 1 calc R U .
H77B H 0.6462 0.4028 0.2030 0.159 Uiso 1 1 calc R U .
O26 O 0.6410(4) 0.3918(4) 0.1398(3) 0.271(7) Uani 1 1 d D U .
H26 H 0.6327 0.3866 0.1200 0.407 Uiso 1 1 calc R U .
C79 C 0.6651(2) 0.3514(3) 0.2481(3) 0.111(3) Uani 1 1 d D U .
H79A H 0.6774 0.3304 0.2535 0.133 Uiso 1 1 calc R U .
H79B H 0.6801 0.3704 0.2538 0.133 Uiso 1 1 calc R U .
C80 C 0.6357(3) 0.3531(3) 0.2709(3) 0.135(4) Uani 1 1 d D U .
H80A H 0.6424 0.3501 0.2960 0.162 Uiso 1 1 calc R U .
H80B H 0.6247 0.3753 0.2685 0.162 Uiso 1 1 calc R U .
C81 C 0.64227(19) 0.11504(18) 0.2946(2) 0.0673(19) Uani 1 1 d . U .
H81A H 0.6324 0.1331 0.3088 0.101 Uiso 1 1 calc R U .
H81B H 0.6655 0.1112 0.3022 0.101 Uiso 1 1 calc R U .
H81C H 0.6292 0.0944 0.2979 0.101 Uiso 1 1 calc R U .
C82 C 0.64186(14) 0.12465(16) 0.25680(18) 0.0484(15) Uani 1 1 d . U .
C83 C 0.65665(18) 0.10292(18) 0.2296(2) 0.0669(19) Uani 1 1 d . U .
C84 C 0.6765(3) 0.0759(2) 0.2418(3) 0.111(4) Uani 1 1 d . U .
H84 H 0.6789 0.0727 0.2666 0.133 Uiso 1 1 calc R U .
C85 C 0.6927(3) 0.0536(3) 0.2188(3) 0.128(4) Uani 1 1 d . U .
C86 C 0.6841(3) 0.0563(3) 0.1836(3) 0.115(4) Uani 1 1 d . U .
H86 H 0.6929 0.0400 0.1676 0.138 Uiso 1 1 calc R U .
C87 C 0.6637(2) 0.08093(19) 0.1699(2) 0.075(2) Uani 1 1 d . U .
C88 C 0.65049(16) 0.10554(16) 0.1942(2) 0.0569(16) Uani 1 1 d . U .
C89 C 0.7174(4) 0.0294(4) 0.2328(4) 0.183(6) Uani 1 1 d . U .
H89A H 0.7392 0.0333 0.2215 0.274 Uiso 1 1 calc R U .
H89B H 0.7099 0.0065 0.2276 0.274 Uiso 1 1 calc R U .
H89C H 0.7196 0.0323 0.2585 0.274 Uiso 1 1 calc R U .
C90 C 0.6550(2) 0.08298(19) 0.1323(2) 0.079(2) Uani 1 1 d . U .
H90A H 0.6307 0.0781 0.1297 0.095 Uiso 1 1 calc R U .
H90B H 0.6674 0.0653 0.1194 0.095 Uiso 1 1 calc R U .
C91 C 0.6526(3) 0.1172(3) 0.0764(3) 0.107(3) Uani 1 1 d D U .
H91A H 0.6639 0.1370 0.0659 0.129 Uiso 1 1 calc R U .
H91B H 0.6618 0.0970 0.0646 0.129 Uiso 1 1 calc R U .
C92 C 0.6154(3) 0.1194(4) 0.0675(4) 0.171(5) Uani 1 1 d D U .
H92A H 0.6085 0.1433 0.0689 0.205 Uiso 1 1 calc R U .
H92B H 0.6123 0.1120 0.0427 0.205 Uiso 1 1 calc R U .
C93 C 0.6979(2) 0.1244(3) 0.1206(3) 0.114(3) Uani 1 1 d . U .
H93A H 0.7122 0.1080 0.1080 0.137 Uiso 1 1 calc R U .
H93B H 0.7035 0.1235 0.1461 0.137 Uiso 1 1 calc R U .
C94 C 0.7051(3) 0.1610(3) 0.1059(4) 0.134(4) Uani 1 1 d . U .
H94A H 0.7274 0.1686 0.1140 0.160 Uiso 1 1 calc R U .
H94B H 0.7053 0.1605 0.0796 0.160 Uiso 1 1 calc R U .
C95 C 0.57183(15) 0.19587(14) 0.08606(16) 0.0436(14) Uani 1 1 d . U .
H95 H 0.5715 0.1742 0.0965 0.052 Uiso 1 1 calc R U .
C96 C 0.55254(14) 0.20184(13) 0.05632(17) 0.0388(13) Uani 1 1 d . U .
C97 C 0.55184(14) 0.23416(13) 0.04181(16) 0.0402(14) Uani 1 1 d . U .
H97 H 0.5380 0.2386 0.0218 0.048 Uiso 1 1 calc R U .
C98 C 0.57140(14) 0.26015(14) 0.05643(17) 0.0412(14) Uani 1 1 d . U .
C99 C 0.59087(14) 0.25280(14) 0.08713(17) 0.0433(14) Uani 1 1 d . U .
H99 H 0.6035 0.2701 0.0982 0.052 Uiso 1 1 calc R U .
C100 C 0.59147(14) 0.22053(13) 0.10091(16) 0.0381(13) Uani 1 1 d . U .
C101 C 0.53303(15) 0.17422(14) 0.03898(17) 0.0401(13) Uani 1 1 d . U .
C102 C 0.61189(15) 0.21387(14) 0.13382(16) 0.0414(13) Uani 1 1 d . U .
C103 C 0.43040(15) 0.20596(14) 0.04236(17) 0.0422(14) Uani 1 1 d . U .
Mn1 Mn 0.47353(2) 0.15701(2) -0.00509(3) 0.0434(3) Uani 1 1 d . U .
Mn2 Mn 0.49646(2) 0.10666(2) 0.05684(3) 0.0407(2) Uani 1 1 d . U .
Mn3 Mn 0.41951(2) 0.13308(2) 0.05331(3) 0.0435(3) Uani 1 1 d . U .
Mn4 Mn 0.59132(2) 0.21836(2) 0.25893(3) 0.0410(2) Uani 1 1 d . U .
Mn5 Mn 0.64079(2) 0.25071(2) 0.20079(3) 0.0411(2) Uani 1 1 d . U .
Mn6 Mn 0.62207(2) 0.17179(2) 0.19717(3) 0.0393(2) Uani 1 1 d . U .
N1 N 0.42917(15) 0.13864(12) -0.02514(15) 0.0523(13) Uani 1 1 d . U .
N2 N 0.54921(18) 0.17833(16) -0.06451(18) 0.0784(18) Uani 1 1 d . U .
N3 N 0.50887(13) 0.09128(12) 0.00744(14) 0.0467(12) Uani 1 1 d . U .
N4 N 0.52228(19) 0.04640(16) 0.14151(18) 0.0814(19) Uani 1 1 d . U .
N5 N 0.42444(13) 0.08242(12) 0.05762(16) 0.0525(13) Uani 1 1 d . U .
N6 N 0.32821(17) 0.17399(16) 0.0429(2) 0.0807(18) Uani 1 1 d . U .
N7 N 0.63074(13) 0.24502(13) 0.27950(15) 0.0489(12) Uani 1 1 d . U .
N8 N 0.52924(18) 0.16763(18) 0.31576(19) 0.0825(18) Uani 1 1 d . U .
N9 N 0.68106(12) 0.22050(12) 0.19672(15) 0.0480(12) Uani 1 1 d . U .
N10 N 0.65708(16) 0.35222(18) 0.2062(3) 0.101(2) Uani 1 1 d . U .
N11 N 0.62626(12) 0.15275(12) 0.24715(14) 0.0451(12) Uani 1 1 d . U .
N12 N 0.66210(19) 0.11552(18) 0.1156(2) 0.0871(19) Uani 1 1 d . U .
O1 O 0.46468(9) 0.13658(9) 0.03836(11) 0.0414(9) Uani 1 1 d . U .
O2 O 0.40376(11) 0.13664(11) -0.00121(13) 0.0574(11) Uani 1 1 d . U .
O3 O 0.48100(11) 0.17595(10) -0.05075(11) 0.0534(11) Uani 1 1 d . U .
O4 O 0.5401(2) 0.25719(17) -0.07873(19) 0.129(3) Uani 1 1 d . U .
H4A H 0.5280 0.2734 -0.0724 0.193 Uiso 1 1 calc R U .
O5 O 0.6142(2) 0.1523(2) -0.0229(3) 0.186(4) Uani 1 1 d . U .
H5 H 0.6227 0.1457 -0.0038 0.280 Uiso 1 1 calc R U .
O6 O 0.50313(11) 0.11417(10) -0.01822(12) 0.0529(11) Uani 1 1 d . U .
O7 O 0.52851(10) 0.07657(9) 0.07523(12) 0.0502(11) Uani 1 1 d . U .
O8 O 0.5650(2) 0.1001(2) 0.1560(3) 0.168(4) Uani 1 1 d . U .
H8 H 0.5828 0.1112 0.1587 0.253 Uiso 1 1 calc R U .
O9 O 0.45362(17) 0.06742(18) 0.13955(19) 0.117(2) Uani 1 1 d . U .
H9 H 0.4514 0.0661 0.1174 0.175 Uiso 1 1 calc R U .
O10 O 0.45596(11) 0.07157(10) 0.06649(13) 0.0565(12) Uani 1 1 d . U .
O11 O 0.37435(10) 0.12824(10) 0.06758(12) 0.0526(11) Uani 1 1 d . U .
O12 O 0.3430(2) 0.1979(2) 0.1128(2) 0.143(3) Uani 1 1 d . U .
H12 H 0.3422 0.2015 0.1348 0.214 Uiso 1 1 calc R U .
O13 O 0.3730(2) 0.2017(2) -0.0080(2) 0.127(3) Uani 1 1 d . U .
H13 H 0.3843 0.1841 -0.0107 0.191 Uiso 1 1 calc R U .
O14 O 0.49223(10) 0.12490(10) 0.10551(11) 0.0448(10) Uani 1 1 d . U .
O15 O 0.43663(10) 0.13600(10) 0.10846(11) 0.0462(10) Uani 1 1 d . U .
O16 O 0.56741(9) 0.16105(9) 0.20123(11) 0.0443(10) Uani 1 1 d . U .
O17 O 0.54814(9) 0.19775(10) 0.24137(11) 0.0418(9) Uani 1 1 d . U .
O18 O 0.43080(9) 0.23443(10) 0.24016(12) 0.0460(10) Uani 1 1 d . U .
O19 O 0.39768(9) 0.21815(9) 0.19552(12) 0.0448(10) Uani 1 1 d . U .
O20 O 0.64611(10) 0.26558(11) 0.25640(13) 0.0555(11) Uani 1 1 d . U .
O21 O 0.57052(11) 0.22184(10) 0.30424(12) 0.0504(10) Uani 1 1 d . U .
O22 O 0.4724(3) 0.2188(2) 0.3303(2) 0.165(4) Uani 1 1 d . U .
H22 H 0.4659 0.2385 0.3264 0.248 Uiso 1 1 calc R U .
O23 O 0.5132(5) 0.1068(5) 0.2667(5) 0.357(9) Uani 1 1 d . U .
H23 H 0.5136 0.0995 0.2458 0.536 Uiso 1 1 calc R U .
O24 O 0.67341(9) 0.18716(10) 0.18972(13) 0.0524(11) Uani 1 1 d . U .
O25 O 0.66804(10) 0.28646(10) 0.18509(12) 0.0503(11) Uani 1 1 d . U .
C78 C 0.6239(3) 0.3760(4) 0.1657(4) 0.167(5) Uani 1 1 d D U .
H78A H 0.6248 0.3515 0.1610 0.200 Uiso 1 1 calc R U .
H78B H 0.6000 0.3829 0.1640 0.200 Uiso 1 1 calc R U .
O27 O 0.61470(18) 0.32848(15) 0.2609(2) 0.114(2) Uani 1 1 d D U .
H27 H 0.6238 0.3097 0.2644 0.170 Uiso 1 1 calc R U .
O28 O 0.61080(10) 0.17073(10) 0.27203(12) 0.0504(10) Uani 1 1 d . U .
O29 O 0.63108(10) 0.12875(9) 0.17940(12) 0.0485(10) Uani 1 1 d . U .
O30 O 0.5945(3) 0.1015(3) 0.0878(3) 0.217(5) Uani 1 1 d D U .
H30 H 0.5786 0.0942 0.0754 0.325 Uiso 1 1 calc R U .
O31 O 0.68161(17) 0.18255(18) 0.1170(2) 0.117(2) Uani 1 1 d . U .
H31 H 0.6818 0.1833 0.1393 0.175 Uiso 1 1 calc R U .
O32 O 0.61391(9) 0.21499(9) 0.21568(11) 0.0421(9) Uani 1 1 d . U .
O33 O 0.51451(10) 0.18178(9) 0.01239(11) 0.0439(10) Uani 1 1 d . U .
O34 O 0.53571(10) 0.14535(9) 0.05166(11) 0.0427(9) Uani 1 1 d . U .
O35 O 0.63040(10) 0.23732(10) 0.14492(11) 0.0444(10) Uani 1 1 d . U .
O36 O 0.60957(10) 0.18537(9) 0.14745(11) 0.0435(9) Uani 1 1 d . U .
O37 O 0.41455(10) 0.18297(9) 0.05872(12) 0.0492(10) Uani 1 1 d . U .
O38 O 0.44655(10) 0.20138(9) 0.01359(11) 0.0452(10) Uani 1 1 d . U .
O100 O 0.5000 0.2500 0.1281(6) 0.282(10) Uani 1 2 d S TU P
C14 C 0.5847(3) 0.1347(3) -0.0294(3) 0.108(3) Uani 1 1 d D U .
H14A H 0.5686 0.1391 -0.0099 0.129 Uiso 1 1 calc R U .
H14B H 0.5896 0.1103 -0.0295 0.129 Uiso 1 1 calc R U .

loop_
_atom_site_aniso_label
_atom_site_aniso_U_11
_atom_site_aniso_U_22
_atom_site_aniso_U_33
_atom_site_aniso_U_23
_atom_site_aniso_U_13
_atom_site_aniso_U_12
C1 0.083(5) 0.059(5) 0.091(6) -0.020(4) -0.038(4) 0.008(4)
C2 0.075(4) 0.023(3) 0.064(4) -0.004(3) -0.022(3) 0.013(3)
C3 0.080(4) 0.035(3) 0.063(4) 0.000(3) -0.022(3) 0.014(3)
C4 0.092(5) 0.048(4) 0.060(4) -0.002(3) -0.024(4) 0.002(4)
C5 0.131(8) 0.074(6) 0.062(5) -0.016(4) -0.003(5) 0.011(5)
C6 0.119(7) 0.067(5) 0.083(6) -0.008(4) 0.028(5) 0.014(4)
C7 0.119(6) 0.061(5) 0.054(4) 0.006(3) 0.005(4) -0.002(4)
C8 0.100(5) 0.029(3) 0.062(4) 0.000(3) 0.000(4) 0.005(3)
C9 0.179(11) 0.108(8) 0.079(6) -0.033(5) 0.005(7) 0.015(7)
C10 0.093(6) 0.066(5) 0.058(4) 0.009(4) 0.010(4) 0.006(4)
C11 0.078(6) 0.066(4) 0.094(6) 0.008(4) 0.007(4) -0.010(4)
C12 0.143(9) 0.049(5) 0.119(8) -0.001(5) -0.046(7) -0.011(5)
C13 0.112(7) 0.063(5) 0.118(7) 0.009(5) -0.013(5) 0.008(5)
C15 0.082(5) 0.033(4) 0.069(4) -0.010(3) 0.000(4) 0.014(3)
C16 0.053(4) 0.030(3) 0.064(4) -0.010(3) -0.016(3) 0.003(3)
C17 0.044(4) 0.024(3) 0.074(4) -0.007(3) -0.002(3) 0.006(2)
C18 0.055(4) 0.028(3) 0.069(4) -0.019(3) -0.011(3) 0.014(3)
C19 0.068(5) 0.024(3) 0.081(5) -0.011(3) -0.016(4) 0.005(3)
C20 0.069(5) 0.022(3) 0.080(4) -0.001(3) -0.012(4) 0.006(3)
C21 0.061(4) 0.027(3) 0.077(4) -0.004(3) -0.009(3) 0.010(3)
C22 0.047(4) 0.031(3) 0.065(4) -0.009(3) -0.009(3) 0.007(3)
C23 0.093(6) 0.033(4) 0.092(6) -0.013(4) -0.020(5) 0.021(4)
C24 0.096(5) 0.030(4) 0.079(4) 0.006(3) -0.017(4) 0.015(3)
C25 0.115(7) 0.095(7) 0.093(6) -0.010(5) -0.007(5) 0.024(5)
C26 0.196(8) 0.075(6) 0.118(7) -0.029(5) -0.006(6) -0.039(6)
C27 0.124(7) 0.089(7) 0.115(7) 0.018(6) 0.017(6) -0.025(5)
C28 0.121(7) 0.103(7) 0.165(11) 0.008(7) 0.010(8) -0.026(6)
C29 0.065(5) 0.030(3) 0.139(8) -0.008(4) -0.007(5) -0.009(3)
C30 0.052(4) 0.036(3) 0.086(5) 0.001(3) -0.008(4) -0.012(3)
C31 0.050(3) 0.034(3) 0.102(6) 0.004(3) -0.005(4) -0.013(3)
C32 0.051(4) 0.052(4) 0.162(9) -0.017(5) -0.006(5) -0.015(3)
C33 0.054(4) 0.065(5) 0.184(10) -0.019(6) -0.020(6) -0.017(4)
C34 0.050(4) 0.066(5) 0.160(9) -0.023(5) -0.013(5) -0.012(3)
C35 0.035(3) 0.057(4) 0.120(7) -0.010(4) -0.001(4) -0.010(3)
C36 0.041(3) 0.042(3) 0.088(5) 0.000(3) -0.008(3) -0.017(3)
C37 0.068(6) 0.097(8) 0.288(17) -0.067(9) -0.010(8) -0.032(6)
C38 0.044(4) 0.058(4) 0.123(6) -0.016(4) 0.005(4) -0.010(3)
C39 0.090(6) 0.055(4) 0.148(7) -0.002(5) 0.020(6) 0.009(4)
C40 0.101(8) 0.109(9) 0.165(9) -0.054(8) -0.017(7) -0.001(6)
C41 0.098(7) 0.093(7) 0.113(6) 0.012(5) 0.006(6) 0.027(5)
C42 0.098(7) 0.142(10) 0.144(9) 0.039(8) 0.019(7) 0.014(7)
C43 0.040(3) 0.029(3) 0.062(4) 0.001(3) 0.003(3) -0.004(3)
C44 0.032(3) 0.033(3) 0.053(3) 0.002(3) -0.001(2) 0.001(2)
C45 0.033(3) 0.030(3) 0.054(4) 0.000(3) 0.000(3) 0.001(2)
C46 0.029(3) 0.029(3) 0.058(4) 0.003(3) 0.004(3) -0.001(2)
C47 0.031(3) 0.035(3) 0.067(4) -0.004(3) -0.001(3) 0.001(2)
C48 0.029(3) 0.032(3) 0.060(4) 0.000(3) 0.003(3) -0.004(2)
C49 0.034(3) 0.030(3) 0.057(4) 0.002(3) 0.001(3) -0.002(2)
C50 0.029(3) 0.028(3) 0.062(4) 0.006(3) -0.002(3) 0.000(2)
C51 0.029(3) 0.030(3) 0.064(4) 0.002(3) 0.003(3) -0.001(2)
C53 0.049(4) 0.111(7) 0.085(6) -0.034(5) -0.005(4) -0.011(4)
C54 0.038(4) 0.071(5) 0.067(4) -0.015(3) -0.012(3) 0.010(3)
C55 0.047(4) 0.078(5) 0.065(4) -0.010(3) -0.007(3) 0.011(3)
C56 0.066(5) 0.119(7) 0.067(5) -0.004(4) -0.010(4) 0.026(4)
C57 0.097(6) 0.117(8) 0.073(5) 0.005(5) -0.004(5) 0.037(6)
C58 0.097(6) 0.096(7) 0.089(6) 0.016(5) 0.006(5) 0.021(5)
C59 0.085(5) 0.075(5) 0.056(4) 0.010(4) 0.007(4) 0.005(4)
C60 0.062(4) 0.066(5) 0.058(4) -0.005(3) -0.006(3) 0.004(3)
C61 0.149(10) 0.283(18) 0.076(7) 0.051(8) -0.008(6) 0.054(11)
C62 0.093(5) 0.088(6) 0.058(4) 0.016(4) 0.017(4) -0.013(5)
C63 0.070(5) 0.142(8) 0.107(7) 0.004(6) 0.014(5) -0.014(5)
C64 0.095(8) 0.200(11) 0.116(9) -0.052(9) -0.037(7) 0.058(8)
C65 0.118(7) 0.145(7) 0.179(8) -0.046(6) 0.027(6) 0.021(6)
C66 0.180(8) 0.154(8) 0.168(8) -0.026(7) 0.033(7) -0.003(7)
C67 0.030(3) 0.047(4) 0.105(6) 0.004(4) -0.002(4) 0.005(3)
C68 0.029(3) 0.048(3) 0.073(4) -0.002(3) 0.002(3) -0.002(2)
C69 0.030(3) 0.048(3) 0.059(4) 0.002(3) -0.004(3) -0.002(2)
C70 0.035(3) 0.052(4) 0.070(4) 0.002(3) -0.008(3) -0.002(3)
C71 0.030(3) 0.055(4) 0.070(4) -0.003(3) -0.007(3) -0.006(3)
C72 0.035(3) 0.049(4) 0.094(5) -0.008(4) -0.004(3) -0.008(3)
C73 0.031(3) 0.048(4) 0.098(5) 0.005(4) -0.007(3) -0.001(3)
C74 0.028(3) 0.045(3) 0.066(4) 0.001(3) 0.003(3) -0.004(2)
C75 0.038(4) 0.063(5) 0.103(6) -0.002(4) -0.005(4) -0.002(3)
C76 0.044(4) 0.042(4) 0.158(7) 0.014(5) -0.008(4) -0.008(3)
C77 0.105(6) 0.103(6) 0.189(7) -0.014(6) -0.020(6) 0.034(5)
O26 0.302(14) 0.287(13) 0.224(9) 0.082(10) -0.087(9) -0.049(11)
C79 0.085(6) 0.092(7) 0.155(7) -0.053(6) -0.015(5) 0.010(5)
C80 0.128(9) 0.089(8) 0.188(10) -0.017(8) 0.012(8) -0.024(7)
C81 0.060(5) 0.058(5) 0.084(5) 0.009(4) -0.014(4) 0.008(4)
C82 0.029(3) 0.045(3) 0.072(4) 0.011(3) -0.011(3) 0.002(2)
C83 0.054(4) 0.056(4) 0.091(4) 0.003(4) -0.001(4) 0.023(3)
C84 0.139(9) 0.097(7) 0.096(6) -0.003(5) -0.018(6) 0.068(6)
C85 0.163(10) 0.122(8) 0.100(6) -0.003(6) -0.007(7) 0.098(7)
C86 0.141(9) 0.100(7) 0.105(6) -0.020(6) -0.005(6) 0.078(6)
C87 0.075(5) 0.059(5) 0.092(5) -0.008(4) -0.002(4) 0.030(4)
C88 0.040(4) 0.044(4) 0.086(4) 0.004(3) -0.007(3) 0.013(3)
C89 0.198(12) 0.188(12) 0.162(10) 0.010(9) -0.012(9) 0.134(9)
C90 0.081(5) 0.054(4) 0.102(5) -0.009(4) 0.006(5) 0.027(4)
C91 0.140(7) 0.090(7) 0.092(6) -0.010(5) 0.010(6) -0.013(6)
C92 0.153(7) 0.193(9) 0.167(8) -0.004(7) -0.008(6) 0.040(7)
C93 0.075(6) 0.119(6) 0.148(9) -0.011(7) 0.017(6) -0.002(5)
C94 0.111(8) 0.115(8) 0.175(11) -0.038(8) 0.037(8) -0.020(6)
C95 0.045(4) 0.029(3) 0.057(4) 0.005(3) 0.004(3) -0.003(2)
C96 0.030(3) 0.027(3) 0.060(4) -0.002(3) 0.002(3) 0.000(2)
C97 0.038(3) 0.030(3) 0.052(4) 0.000(3) -0.007(3) 0.003(2)
C98 0.034(3) 0.029(3) 0.061(4) -0.002(3) 0.008(3) 0.003(2)
C99 0.035(3) 0.032(3) 0.063(4) -0.008(3) 0.001(3) -0.006(2)
C100 0.033(3) 0.027(3) 0.054(3) 0.000(2) 0.003(2) 0.004(2)
C101 0.040(3) 0.028(3) 0.053(4) -0.001(3) 0.003(3) -0.001(2)
C102 0.041(3) 0.031(3) 0.052(3) -0.009(3) 0.007(3) 0.002(3)
C103 0.042(3) 0.029(3) 0.055(4) -0.002(3) 0.001(3) 0.000(3)
Mn1 0.0462(6) 0.0259(5) 0.0582(6) -0.0031(4) -0.0063(5) 0.0048(4)
Mn2 0.0415(5) 0.0216(4) 0.0590(6) -0.0042(4) -0.0074(4) 0.0051(4)
Mn3 0.0380(5) 0.0247(5) 0.0679(6) -0.0024(4) -0.0091(5) -0.0029(4)
Mn4 0.0305(5) 0.0348(5) 0.0577(6) -0.0026(4) -0.0052(4) 0.0004(4)
Mn5 0.0241(4) 0.0314(5) 0.0679(7) 0.0016(4) -0.0047(4) 0.0002(3)
Mn6 0.0299(5) 0.0273(5) 0.0606(6) 0.0007(4) -0.0034(4) 0.0036(4)
N1 0.064(3) 0.033(3) 0.060(3) -0.011(3) -0.013(3) 0.004(2)
N2 0.087(5) 0.063(4) 0.084(4) -0.002(3) 0.002(4) 0.006(3)
N3 0.049(3) 0.027(2) 0.064(3) -0.011(2) -0.011(2) 0.006(2)
N4 0.100(5) 0.059(4) 0.085(4) -0.013(3) 0.003(4) 0.007(3)
N5 0.046(3) 0.024(2) 0.087(4) -0.003(2) -0.015(3) -0.007(2)
N6 0.069(4) 0.056(4) 0.117(5) 0.004(4) -0.004(4) 0.004(3)
N7 0.039(3) 0.045(3) 0.063(3) -0.008(2) -0.004(2) 0.004(2)
N8 0.073(4) 0.086(5) 0.088(5) 0.002(4) 0.007(4) -0.017(3)
N9 0.033(2) 0.037(3) 0.074(4) 0.007(3) -0.004(2) -0.003(2)
N10 0.042(4) 0.077(5) 0.185(6) 0.004(5) -0.001(4) 0.008(3)
N11 0.031(3) 0.036(3) 0.067(3) 0.003(2) -0.010(2) -0.003(2)
N12 0.088(5) 0.081(5) 0.092(4) -0.008(4) 0.012(4) -0.011(4)
O1 0.038(2) 0.0243(19) 0.062(2) -0.0031(17) -0.0099(18) 0.0017(15)
O2 0.046(3) 0.050(3) 0.076(3) -0.008(2) -0.017(2) 0.008(2)
O3 0.064(3) 0.037(2) 0.060(3) 0.0000(19) -0.006(2) 0.002(2)
O4 0.185(8) 0.084(5) 0.118(6) 0.016(4) 0.018(5) 0.013(5)
O5 0.167(8) 0.132(7) 0.260(10) 0.011(7) -0.112(7) -0.025(6)
O6 0.067(3) 0.031(2) 0.061(3) -0.003(2) -0.004(2) 0.006(2)
O7 0.050(2) 0.029(2) 0.072(3) -0.0070(19) -0.014(2) 0.0094(18)
O8 0.147(8) 0.117(7) 0.241(10) 0.018(6) -0.024(7) 0.000(5)
O9 0.121(6) 0.107(5) 0.122(6) 0.038(4) -0.027(4) -0.021(4)
O10 0.049(2) 0.026(2) 0.095(3) 0.000(2) -0.018(2) -0.0020(18)
O11 0.038(2) 0.033(2) 0.087(3) -0.008(2) -0.012(2) -0.0084(17)
O12 0.121(6) 0.148(7) 0.159(7) -0.030(6) 0.004(5) -0.020(5)
O13 0.116(6) 0.122(6) 0.144(7) 0.018(5) 0.016(5) 0.025(5)
O14 0.044(2) 0.036(2) 0.054(2) -0.0069(19) -0.0036(19) 0.0068(18)
O15 0.036(2) 0.039(2) 0.063(2) -0.007(2) -0.0057(19) -0.0073(18)
O16 0.029(2) 0.032(2) 0.072(3) -0.0040(19) -0.0052(19) -0.0023(16)
O17 0.028(2) 0.040(2) 0.058(3) -0.004(2) -0.0027(18) -0.0003(17)
O18 0.033(2) 0.042(2) 0.064(3) -0.003(2) 0.003(2) 0.0090(18)
O19 0.026(2) 0.034(2) 0.074(3) -0.001(2) -0.001(2) 0.0034(16)
O20 0.037(2) 0.053(3) 0.076(3) -0.007(2) -0.002(2) -0.010(2)
O21 0.045(2) 0.044(2) 0.062(3) -0.006(2) -0.004(2) 0.0010(19)
O22 0.217(10) 0.163(8) 0.115(6) 0.023(5) 0.038(7) 0.061(7)
O23 0.346(13) 0.350(16) 0.377(16) -0.101(13) -0.115(13) -0.072(13)
O24 0.027(2) 0.034(2) 0.096(3) -0.006(2) -0.002(2) 0.0012(16)
O25 0.030(2) 0.039(2) 0.083(3) 0.003(2) -0.008(2) -0.0061(17)
C78 0.140(8) 0.173(9) 0.187(8) -0.001(7) -0.045(6) 0.039(7)
O27 0.127(5) 0.056(4) 0.158(6) -0.024(4) 0.008(5) -0.003(3)
O28 0.044(2) 0.045(2) 0.063(3) -0.002(2) -0.008(2) 0.0046(19)
O29 0.040(2) 0.030(2) 0.075(3) -0.004(2) -0.006(2) 0.0041(17)
O30 0.147(7) 0.212(9) 0.291(12) 0.126(9) -0.122(7) -0.055(7)
O31 0.102(5) 0.112(5) 0.135(6) -0.035(5) 0.027(4) -0.016(4)
O32 0.029(2) 0.031(2) 0.066(2) -0.0033(18) -0.0010(18) 0.0006(16)
O33 0.049(2) 0.028(2) 0.055(3) 0.0013(18) -0.005(2) -0.0012(17)
O34 0.043(2) 0.026(2) 0.060(3) -0.0032(18) -0.0056(19) -0.0014(16)
O35 0.037(2) 0.038(2) 0.058(2) -0.0053(19) -0.0050(19) -0.0036(17)
O36 0.044(2) 0.025(2) 0.061(2) -0.0033(18) -0.0018(19) -0.0004(17)
O37 0.050(3) 0.025(2) 0.073(3) -0.0054(19) 0.004(2) -0.0015(17)
O38 0.051(3) 0.026(2) 0.059(3) 0.0046(18) 0.002(2) 0.0051(17)
O100 0.298(17) 0.255(16) 0.293(17) 0.000 0.000 -0.066(13)
C14 0.108(7) 0.088(7) 0.128(8) 0.012(6) 0.006(6) 0.012(5)

loop_
_atom_type_symbol
_atom_type_description
_atom_type_scat_dispersion_real
_atom_type_scat_dispersion_imag
_atom_type_scat_source
C C 0.0033 0.0016 'International Tables Vol C Tables 4.2.6.8 and 6.1.1.4'
H H 0.0000 0.0000 'International Tables Vol C Tables 4.2.6.8 and 6.1.1.4'
Mn Mn 0.3368 0.7283 'International Tables Vol C Tables 4.2.6.8 and 6.1.1.4'
N N 0.0061 0.0033 'International Tables Vol C Tables 4.2.6.8 and 6.1.1.4'
O O 0.0106 0.0060 'International Tables Vol C Tables 4.2.6.8 and 6.1.1.4'

loop_
_geom_angle_atom_site_label_1
_geom_angle_atom_site_label_2
_geom_angle_atom_site_label_3
_geom_angle
_geom_angle_site_symmetry_1
_geom_angle_site_symmetry_3
C2 C1 H1A 109.5 . .
C2 C1 H1B 109.5 . .
H1A C1 H1B 109.5 . .
C2 C1 H1C 109.5 . .
H1A C1 H1C 109.5 . .
H1B C1 H1C 109.5 . .
N1 C2 C3 120.3(7) . .
N1 C2 C1 119.2(7) . .
C3 C2 C1 120.5(6) . .
C8 C3 C4 117.8(8) . .
C8 C3 C2 119.9(6) . .
C4 C3 C2 122.1(7) . .
C5 C4 C3 124.0(8) . .
C5 C4 H4 118.0 . .
C3 C4 H4 118.0 . .
C4 C5 C6 117.4(8) . .
C4 C5 C9 118.0(9) . .
C6 C5 C9 124.5(10) . .
C5 C6 C7 123.3(9) . .
C5 C6 H6 118.3 . .
C7 C6 H6 118.3 . .
C6 C7 C8 116.4(8) . .
C6 C7 C10 123.1(8) . .
C8 C7 C10 119.9(7) . .
O3 C8 C3 125.2(7) . .
O3 C8 C7 113.8(7) . .
C3 C8 C7 121.0(7) . .
C5 C9 H9A 109.5 . .
C5 C9 H9B 109.5 . .
H9A C9 H9B 109.5 . .
C5 C9 H9C 109.5 . .
H9A C9 H9C 109.5 . .
H9B C9 H9C 109.5 . .
C7 C10 N2 109.2(6) . .
C7 C10 H10A 109.8 . .
N2 C10 H10A 109.8 . .
C7 C10 H10B 109.8 . .
N2 C10 H10B 109.8 . .
H10A C10 H10B 108.3 . .
C12 C11 N2 110.6(7) . .
C12 C11 H11A 109.5 . .
N2 C11 H11A 109.5 . .
C12 C11 H11B 109.5 . .
N2 C11 H11B 109.5 . .
H11A C11 H11B 108.1 . .
O4 C12 C11 116.2(9) . .
O4 C12 H12A 108.2 . .
C11 C12 H12A 108.2 . .
O4 C12 H12B 108.2 . .
C11 C12 H12B 108.2 . .
H12A C12 H12B 107.4 . .
N2 C13 C14 114.6(8) . .
N2 C13 H13A 108.6 . .
C14 C13 H13A 108.6 . .
N2 C13 H13B 108.6 . .
C14 C13 H13B 108.6 . .
H13A C13 H13B 107.6 . .
C16 C15 H15A 109.5 . .
C16 C15 H15B 109.5 . .
H15A C15 H15B 109.5 . .
C16 C15 H15C 109.5 . .
H15A C15 H15C 109.5 . .
H15B C15 H15C 109.5 . .
N3 C16 C15 120.3(6) . .
N3 C16 C17 118.3(6) . .
C15 C16 C17 121.4(5) . .
C22 C17 C18 117.1(6) . .
C22 C17 C16 124.7(5) . .
C18 C17 C16 118.1(6) . .
C19 C18 C17 123.3(6) . .
C19 C18 H18 118.3 . .
C17 C18 H18 118.3 . .
C18 C19 C20 118.0(6) . .
C18 C19 C23 122.5(7) . .
C20 C19 C23 119.4(6) . .
C21 C20 C19 121.8(6) . .
C21 C20 H20 119.1 . .
C19 C20 H20 119.1 . .
C20 C21 C22 118.9(6) . .
C20 C21 C24 122.0(6) . .
C22 C21 C24 119.1(5) . .
O7 C22 C17 123.8(6) . .
O7 C22 C21 115.4(6) . .
C17 C22 C21 120.8(6) . .
C19 C23 H23A 109.5 . .
C19 C23 H23B 109.5 . .
H23A C23 H23B 109.5 . .
C19 C23 H23C 109.5 . .
H23A C23 H23C 109.5 . .
H23B C23 H23C 109.5 . .
C21 C24 N4 114.8(6) . .
C21 C24 H24A 108.6 . .
N4 C24 H24A 108.6 . .
C21 C24 H24B 108.6 . .
N4 C24 H24B 108.6 . .
H24A C24 H24B 107.5 . .
C26 C25 N4 115.8(3) . .
C26 C25 H25A 108.3 . .
N4 C25 H25A 108.3 . .
C26 C25 H25B 108.3 . .
N4 C25 H25B 108.3 . .
H25A C25 H25B 107.4 . .
O8 C26 C25 109.6(4) . .
O8 C26 H26A 109.8 . .
C25 C26 H26A 109.8 . .
O8 C26 H26B 109.8 . .
C25 C26 H26B 109.8 . .
H26A C26 H26B 108.2 . .
C28 C27 N4 114.1(8) . .
C28 C27 H27A 108.7 . .
N4 C27 H27A 108.7 . .
C28 C27 H27B 108.7 . .
N4 C27 H27B 108.7 . .
H27A C27 H27B 107.6 . .
O9 C28 C27 107.5(9) . .
O9 C28 H28A 110.2 . .
C27 C28 H28A 110.2 . .
O9 C28 H28B 110.2 . .
C27 C28 H28B 110.2 . .
H28A C28 H28B 108.5 . .
C30 C29 H29A 109.5 . .
C30 C29 H29B 109.5 . .
H29A C29 H29B 109.5 . .
C30 C29 H29C 109.5 . .
H29A C29 H29C 109.5 . .
H29B C29 H29C 109.5 . .
N5 C30 C31 118.6(6) . .
N5 C30 C29 121.1(6) . .
C31 C30 C29 120.3(6) . .
C36 C31 C32 117.4(7) . .
C36 C31 C30 122.7(6) . .
C32 C31 C30 119.9(6) . .
C33 C32 C31 122.6(8) . .
C33 C32 H32 118.7 . .
C31 C32 H32 118.7 . .
C32 C33 C34 120.9(8) . .
C32 C33 C37 118.4(8) . .
C34 C33 C37 120.5(8) . .
C33 C34 C35 120.3(8) . .
C33 C34 H34 119.8 . .
C35 C34 H34 119.8 . .
C34 C35 C36 118.6(7) . .
C34 C35 C38 121.8(7) . .
C36 C35 C38 119.4(6) . .
O11 C36 C31 124.9(6) . .
O11 C36 C35 114.9(6) . .
C31 C36 C35 120.1(6) . .
C33 C37 H37A 109.5 . .
C33 C37 H37B 109.5 . .
H37A C37 H37B 109.5 . .
C33 C37 H37C 109.5 . .
H37A C37 H37C 109.5 . .
H37B C37 H37C 109.5 . .
C35 C38 N6 112.1(6) . .
C35 C38 H38A 109.2 . .
N6 C38 H38A 109.2 . .
C35 C38 H38B 109.2 . .
N6 C38 H38B 109.2 . .
H38A C38 H38B 107.9 . .
N6 C39 C40 113.3(8) . .
N6 C39 H39A 108.9 . .
C40 C39 H39A 108.9 . .
N6 C39 H39B 108.9 . .
C40 C39 H39B 108.9 . .
H39A C39 H39B 107.7 . .
O12 C40 C39 114.9(10) . .
O12 C40 H40A 108.6 . .
C39 C40 H40A 108.6 . .
O12 C40 H40B 108.6 . .
C39 C40 H40B 108.6 . .
H40A C40 H40B 107.5 . .
C42 C41 N6 115.4(10) . .
C42 C41 H41A 108.4 . .
N6 C41 H41A 108.4 . .
C42 C41 H41B 108.4 . .
N6 C41 H41B 108.4 . .
H41A C41 H41B 107.5 . .
O13 C42 C41 112.9(11) . .
O13 C42 H42A 109.0 . .
C41 C42 H42A 109.0 . .
O13 C42 H42B 109.0 . .
C41 C42 H42B 109.0 . .
H42A C42 H42B 107.8 . .
O15 C43 O14 126.5(6) . .
O15 C43 C44 118.5(5) . .
O14 C43 C44 115.0(5) . .
C49 C44 C45 118.6(5) . .
C49 C44 C43 120.3(5) . .
C45 C44 C43 121.1(5) . .
C46 C45 C44 121.0(5) . .
C46 C45 H45 119.5 . .
C44 C45 H45 119.5 . .
C45 C46 C47 119.9(5) . .
C45 C46 C50 121.1(5) . .
C47 C46 C50 119.1(5) . .
C48 C47 C46 119.4(6) . .
C48 C47 H47 120.3 . .
C46 C47 H47 120.3 . .
C49 C48 C47 119.8(5) . .
C49 C48 C51 121.3(5) . .
C47 C48 C51 118.9(5) . .
C48 C49 C44 121.3(6) . .
C48 C49 H49 119.3 . .
C44 C49 H49 119.3 . .
O16 C50 O17 126.2(5) . .
O16 C50 C46 117.9(5) . .
O17 C50 C46 116.0(5) . .
O18 C51 O19 126.2(5) . .
O18 C51 C48 119.2(5) . .
O19 C51 C48 114.6(6) . .
C54 C53 H53A 109.5 . .
C54 C53 H53B 109.5 . .
H53A C53 H53B 109.5 . .
C54 C53 H53C 109.5 . .
H53A C53 H53C 109.5 . .
H53B C53 H53C 109.5 . .
N7 C54 C55 118.3(6) . .
N7 C54 C53 121.3(7) . .
C55 C54 C53 120.1(7) . .
C60 C55 C56 115.2(8) . .
C60 C55 C54 122.5(7) . .
C56 C55 C54 122.3(7) . .
C57 C56 C55 123.5(9) . .
C57 C56 H56 118.2 . .
C55 C56 H56 118.2 . .
C56 C57 C58 120.1(9) . .
C56 C57 C61 119.8(10) . .
C58 C57 C61 120.1(11) . .
C57 C58 C59 119.9(9) . .
C57 C58 H58 120.0 . .
C59 C58 H58 120.0 . .
C60 C59 C58 118.2(8) . .
C60 C59 C62 119.1(7) . .
C58 C59 C62 122.7(8) . .
O21 C60 C55 121.3(7) . .
O21 C60 C59 115.8(7) . .
C55 C60 C59 122.9(7) . .
C57 C61 H61A 109.5 . .
C57 C61 H61B 109.5 . .
H61A C61 H61B 109.5 . .
C57 C61 H61C 109.5 . .
H61A C61 H61C 109.5 . .
H61B C61 H61C 109.5 . .
N8 C62 C59 113.5(7) . .
N8 C62 H62A 108.9 . .
C59 C62 H62A 108.9 . .
N8 C62 H62B 108.9 . .
C59 C62 H62B 108.9 . .
H62A C62 H62B 107.7 . .
N8 C63 C64 112.1(8) . .
N8 C63 H63A 109.2 . .
C64 C63 H63A 109.2 . .
N8 C63 H63B 109.2 . .
C64 C63 H63B 109.2 . .
H63A C63 H63B 107.9 . .
O22 C64 C63 110.6(11) . .
O22 C64 H64A 109.5 . .
C63 C64 H64A 109.5 . .
O22 C64 H64B 109.5 . .
C63 C64 H64B 109.5 . .
H64A C64 H64B 108.1 . .
C66 C65 N8 116.3(12) . .
C66 C65 H65A 108.2 . .
N8 C65 H65A 108.2 . .
C66 C65 H65B 108.2 . .
N8 C65 H65B 108.2 . .
H65A C65 H65B 107.4 . .
C65 C66 O23 105.2(13) . .
C65 C66 H66A 110.7 . .
O23 C66 H66A 110.7 . .
C65 C66 H66B 110.7 . .
O23 C66 H66B 110.7 . .
H66A C66 H66B 108.8 . .
C68 C67 H67A 109.5 . .
C68 C67 H67B 109.5 . .
H67A C67 H67B 109.5 . .
C68 C67 H67C 109.5 . .
H67A C67 H67C 109.5 . .
H67B C67 H67C 109.5 . .
N9 C68 C67 121.4(6) . .
N9 C68 C69 119.2(5) . .
C67 C68 C69 119.4(5) . .
C70 C69 C74 118.3(6) . .
C70 C69 C68 119.7(6) . .
C74 C69 C68 121.6(5) . .
C71 C70 C69 122.8(6) . .
C71 C70 H70 118.6 . .
C69 C70 H70 118.6 . .
C70 C71 C72 119.3(6) . .
C70 C71 C75 122.1(6) . .
C72 C71 C75 118.6(6) . .
C71 C72 C73 120.1(6) . .
C71 C72 H72 119.9 . .
C73 C72 H72 119.9 . .
C72 C73 C74 120.6(6) . .
C72 C73 C76 121.3(6) . .
C74 C73 C76 117.6(6) . .
O25 C74 C69 124.4(5) . .
O25 C74 C73 116.7(5) . .
C69 C74 C73 118.9(5) . .
C71 C75 H75A 109.5 . .
C71 C75 H75B 109.5 . .
H75A C75 H75B 109.5 . .
C71 C75 H75C 109.5 . .
H75A C75 H75C 109.5 . .
H75B C75 H75C 109.5 . .
C73 C76 N10 109.9(7) . .
C73 C76 H76A 109.7 . .
N10 C76 H76A 109.7 . .
C73 C76 H76B 109.7 . .
N10 C76 H76B 109.7 . .
H76A C76 H76B 108.2 . .
C78 C77 N10 101.7(11) . .
C78 C77 H77A 111.4 . .
N10 C77 H77A 111.4 . .
C78 C77 H77B 111.4 . .
N10 C77 H77B 111.4 . .
H77A C77 H77B 109.3 . .
C78 O26 H26 109.5 . .
C80 C79 N10 115.0(9) . .
C80 C79 H79A 108.5 . .
N10 C79 H79A 108.5 . .
C80 C79 H79B 108.5 . .
N10 C79 H79B 108.5 . .
H79A C79 H79B 107.5 . .
O27 C80 C79 107.3(9) . .
O27 C80 H80A 110.3 . .
C79 C80 H80A 110.3 . .
O27 C80 H80B 110.3 . .
C79 C80 H80B 110.3 . .
H80A C80 H80B 108.5 . .
C82 C81 H81A 109.5 . .
C82 C81 H81B 109.5 . .
H81A C81 H81B 109.5 . .
C82 C81 H81C 109.5 . .
H81A C81 H81C 109.5 . .
H81B C81 H81C 109.5 . .
N11 C82 C83 119.6(6) . .
N11 C82 C81 119.1(6) . .
C83 C82 C81 121.2(6) . .
C88 C83 C84 118.5(7) . .
C88 C83 C82 124.7(6) . .
C84 C83 C82 116.7(8) . .
C85 C84 C83 122.7(9) . .
C85 C84 H84 118.6 . .
C83 C84 H84 118.6 . .
C86 C85 C84 115.9(8) . .
C86 C85 C89 124.1(10) . .
C84 C85 C89 120.1(10) . .
C87 C86 C85 124.3(9) . .
C87 C86 H86 117.8 . .
C85 C86 H86 117.8 . .
C86 C87 C88 117.6(8) . .
C86 C87 C90 123.0(8) . .
C88 C87 C90 119.4(6) . .
O29 C88 C83 124.7(6) . .
O29 C88 C87 114.8(7) . .
C83 C88 C87 120.4(6) . .
C85 C89 H89A 109.5 . .
C85 C89 H89B 109.5 . .
H89A C89 H89B 109.5 . .
C85 C89 H89C 109.5 . .
H89A C89 H89C 109.5 . .
H89B C89 H89C 109.5 . .
C87 C90 N12 114.9(7) . .
C87 C90 H90A 108.5 . .
N12 C90 H90A 108.5 . .
C87 C90 H90B 108.5 . .
N12 C90 H90B 108.5 . .
H90A C90 H90B 107.5 . .
C92 C91 N12 117.2(9) . .
C92 C91 H91A 108.0 . .
N12 C91 H91A 108.0 . .
C92 C91 H91B 108.0 . .
N12 C91 H91B 108.0 . .
H91A C91 H91B 107.2 . .
O30 C92 C91 116.7(12) . .
O30 C92 H92A 108.1 . .
C91 C92 H92A 108.1 . .
O30 C92 H92B 108.1 . .
C91 C92 H92B 108.1 . .
H92A C92 H92B 107.3 . .
N12 C93 C94 110.5(9) . .
N12 C93 H93A 109.6 . .
C94 C93 H93A 109.6 . .
N12 C93 H93B 109.6 . .
C94 C93 H93B 109.6 . .
H93A C93 H93B 108.1 . .
O31 C94 C93 110.7(9) . .
O31 C94 H94A 109.5 . .
C93 C94 H94A 109.5 . .
O31 C94 H94B 109.5 . .
C93 C94 H94B 109.5 . .
H94A C94 H94B 108.1 . .
C100 C95 C96 121.7(5) . .
C100 C95 H95 119.2 . .
C96 C95 H95 119.2 . .
C95 C96 C97 119.2(5) . .
C95 C96 C101 121.2(5) . .
C97 C96 C101 119.6(5) . .
C96 C97 C98 120.8(5) . .
C96 C97 H97 119.6 . .
C98 C97 H97 119.6 . .
C97 C98 C99 117.9(5) . .
C97 C98 C103 120.9(6) . 7_554
C99 C98 C103 121.0(5) . 7_554
C100 C99 C98 120.3(5) . .
C100 C99 H99 119.8 . .
C98 C99 H99 119.8 . .
C95 C100 C99 120.0(6) . .
C95 C100 C102 121.1(5) . .
C99 C100 C102 118.7(5) . .
O34 C101 O33 124.4(5) . .
O34 C101 C96 117.7(5) . .
O33 C101 C96 117.9(5) . .
O36 C102 O35 125.4(6) . .
O36 C102 C100 117.3(5) . .
O35 C102 C100 117.3(5) . .
O37 C103 O38 124.1(5) . .
O37 C103 C98 117.8(6) . 7_554
O38 C103 C98 118.0(5) . 7_554
O1 Mn1 O3 176.67(18) . .
O1 Mn1 O33 94.53(17) . .
O3 Mn1 O33 88.62(18) . .
O1 Mn1 N1 90.3(2) . .
O3 Mn1 N1 86.7(2) . .
O33 Mn1 N1 171.51(18) . .
O1 Mn1 O6 87.69(17) . .
O3 Mn1 O6 91.16(18) . .
O33 Mn1 O6 91.15(16) . .
N1 Mn1 O6 96.00(19) . .
O1 Mn1 O38 88.64(16) . .
O3 Mn1 O38 92.78(17) . .
O33 Mn1 O38 84.08(16) . .
N1 Mn1 O38 89.09(18) . .
O6 Mn1 O38 173.74(17) . .
O1 Mn1 Mn2 30.83(11) . .
O3 Mn1 Mn2 149.46(14) . .
O33 Mn1 Mn2 80.65(12) . .
N1 Mn1 Mn2 106.84(16) . .
O6 Mn1 Mn2 60.81(12) . .
O38 Mn1 Mn2 114.20(12) . .
O1 Mn1 Mn3 31.06(11) . .
O3 Mn1 Mn3 147.12(14) . .
O33 Mn1 Mn3 117.44(13) . .
N1 Mn1 Mn3 64.73(17) . .
O6 Mn1 Mn3 106.92(13) . .
O38 Mn1 Mn3 71.97(11) . .
Mn2 Mn1 Mn3 60.51(3) . .
O1 Mn2 O7 179.8(2) . .
O1 Mn2 O14 93.13(17) . .
O7 Mn2 O14 87.09(17) . .
O1 Mn2 N3 90.84(19) . .
O7 Mn2 N3 88.93(19) . .
O14 Mn2 N3 170.15(19) . .
O1 Mn2 O10 88.28(16) . .
O7 Mn2 O10 91.84(17) . .
O14 Mn2 O10 90.99(18) . .
N3 Mn2 O10 98.1(2) . .
O1 Mn2 O34 90.08(15) . .
O7 Mn2 O34 89.82(16) . .
O14 Mn2 O34 83.47(16) . .
N3 Mn2 O34 87.51(18) . .
O10 Mn2 O34 174.13(17) . .
O1 Mn2 Mn1 30.66(13) . .
O7 Mn2 Mn1 149.10(15) . .
O14 Mn2 Mn1 114.92(12) . .
N3 Mn2 Mn1 65.68(14) . .
O10 Mn2 Mn1 108.29(12) . .
O34 Mn2 Mn1 72.57(11) . .
O11 Mn3 O1 178.22(18) . .
O11 Mn3 O37 88.75(17) . .
O1 Mn3 O37 92.92(16) . .
O11 Mn3 N5 88.2(2) . .
O1 Mn3 N5 90.30(19) . .
O37 Mn3 N5 169.6(2) . .
O11 Mn3 O2 90.10(19) . .
O1 Mn3 O2 89.26(18) . .
O37 Mn3 O2 90.18(17) . .
N5 Mn3 O2 99.8(2) . .
O11 Mn3 O15 91.77(18) . .
O1 Mn3 O15 89.06(16) . .
O37 Mn3 O15 83.20(17) . .
N5 Mn3 O15 86.95(19) . .
O2 Mn3 O15 173.08(16) . .
O11 Mn3 Mn1 149.44(15) . .
O1 Mn3 Mn1 30.59(12) . .
O37 Mn3 Mn1 80.94(13) . .
N5 Mn3 Mn1 106.47(17) . .
O2 Mn3 Mn1 61.46(13) . .
O15 Mn3 Mn1 115.19(11) . .
O32 Mn4 O21 176.99(18) . .
O32 Mn4 O17 95.41(17) . .
O21 Mn4 O17 87.35(17) . .
O32 Mn4 N7 89.95(19) . .
O21 Mn4 N7 87.4(2) . .
O17 Mn4 N7 171.42(18) . .
O32 Mn4 O28 87.88(17) . .
O21 Mn4 O28 90.86(18) . .
O17 Mn4 O28 91.41(16) . .
N7 Mn4 O28 95.49(19) . .
O32 Mn4 O18 88.44(16) . 7_554
O21 Mn4 O18 93.03(17) . 7_554
O17 Mn4 O18 84.28(15) . 7_554
N7 Mn4 O18 89.19(18) . 7_554
O28 Mn4 O18 174.05(17) . 7_554
O32 Mn4 Mn5 30.50(11) . .
O21 Mn4 Mn5 148.11(13) . .
O17 Mn4 Mn5 117.43(12) . .
N7 Mn4 Mn5 65.26(16) . .
O28 Mn4 Mn5 107.14(13) . .
O18 Mn4 Mn5 71.50(11) 7_554 .
O32 Mn4 Mn6 31.07(11) . .
O21 Mn4 Mn6 148.96(13) . .
O17 Mn4 Mn6 81.49(12) . .
N7 Mn4 Mn6 106.34(15) . .
O28 Mn4 Mn6 60.76(13) . .
O18 Mn4 Mn6 114.36(12) 7_554 .
Mn5 Mn4 Mn6 60.28(3) . .
O32 Mn5 O25 179.1(2) . .
O32 Mn5 O19 93.65(16) . 7_554
O25 Mn5 O19 86.61(17) . 7_554
O32 Mn5 N9 91.40(18) . .
O25 Mn5 N9 88.21(19) . .
O19 Mn5 N9 169.6(2) 7_554 .
O32 Mn5 O20 88.46(17) . .
O25 Mn5 O20 92.36(18) . .
O19 Mn5 O20 90.10(17) 7_554 .
N9 Mn5 O20 99.1(2) . .
O32 Mn5 O35 89.77(16) . .
O25 Mn5 O35 89.44(17) . .
O19 Mn5 O35 84.86(16) 7_554 .
N9 Mn5 O35 86.12(19) . .
O20 Mn5 O35 174.55(16) . .
O32 Mn5 Mn4 30.53(12) . .
O25 Mn5 Mn4 150.32(14) . .
O19 Mn5 Mn4 81.11(12) 7_554 .
N9 Mn5 Mn4 107.51(15) . .
O20 Mn5 Mn4 60.94(11) . .
O35 Mn5 Mn4 116.01(11) . .
O32 Mn5 Mn6 30.66(12) . .
O25 Mn5 Mn6 148.60(14) . .
O19 Mn5 Mn6 115.20(11) 7_554 .
N9 Mn5 Mn6 66.36(14) . .
O20 Mn5 Mn6 109.00(12) . .
O35 Mn5 Mn6 71.50(10) . .
Mn4 Mn5 Mn6 59.89(3) . .
O29 Mn6 O32 178.68(19) . .
O29 Mn6 O36 87.68(17) . .
O32 Mn6 O36 93.30(17) . .
O29 Mn6 N11 88.6(2) . .
O32 Mn6 N11 90.62(19) . .
O36 Mn6 N11 168.81(17) . .
O29 Mn6 O24 91.80(17) . .
O32 Mn6 O24 87.28(16) . .
O36 Mn6 O24 92.10(17) . .
N11 Mn6 O24 98.56(19) . .
O29 Mn6 O16 92.07(16) . .
O32 Mn6 O16 88.93(15) . .
O36 Mn6 O16 82.76(16) . .
N11 Mn6 O16 86.84(17) . .
O24 Mn6 O16 173.43(16) . .
O29 Mn6 Mn4 149.09(14) . .
O32 Mn6 Mn4 30.76(12) . .
O36 Mn6 Mn4 115.18(11) . .
N11 Mn6 Mn4 64.92(15) . .
O24 Mn6 Mn4 106.97(12) . .
O16 Mn6 Mn4 71.86(11) . .
O29 Mn6 Mn5 149.26(14) . .
O32 Mn6 Mn5 30.33(12) . .
O36 Mn6 Mn5 80.53(11) . .
N11 Mn6 Mn5 107.67(14) . .
O24 Mn6 Mn5 60.66(11) . .
O16 Mn6 Mn5 114.20(10) . .
Mn4 Mn6 Mn5 59.82(3) . .
C2 N1 O2 119.7(6) . .
C2 N1 Mn1 125.5(5) . .
O2 N1 Mn1 114.6(4) . .
C10 N2 C11 112.1(6) . .
C10 N2 C13 107.3(6) . .
C11 N2 C13 113.8(7) . .
C16 N3 O6 117.3(5) . .
C16 N3 Mn2 128.1(5) . .
O6 N3 Mn2 114.5(3) . .
C24 N4 C25 111.9(6) . .
C24 N4 C27 110.5(6) . .
C25 N4 C27 114.9(6) . .
C30 N5 O10 117.4(5) . .
C30 N5 Mn3 127.5(5) . .
O10 N5 Mn3 114.9(3) . .
C39 N6 C41 113.3(7) . .
C39 N6 C38 109.0(7) . .
C41 N6 C38 108.9(7) . .
C54 N7 O20 120.0(6) . .
C54 N7 Mn4 124.8(5) . .
O20 N7 Mn4 114.8(4) . .
C62 N8 C63 111.2(7) . .
C62 N8 C65 106.4(8) . .
C63 N8 C65 114.5(8) . .
C68 N9 O24 116.8(5) . .
C68 N9 Mn5 128.7(4) . .
O24 N9 Mn5 114.3(3) . .
C77 N10 C76 116.0(8) . .
C77 N10 C79 106.3(8) . .
C76 N10 C79 113.3(7) . .
C82 N11 O28 118.4(5) . .
C82 N11 Mn6 127.1(5) . .
O28 N11 Mn6 114.5(3) . .
C90 N12 C93 110.0(8) . .
C90 N12 C91 114.0(7) . .
C93 N12 C91 110.6(8) . .
Mn1 O1 Mn2 118.5(2) . .
Mn1 O1 Mn3 118.3(2) . .
Mn2 O1 Mn3 119.0(2) . .
N1 O2 Mn3 114.9(3) . .
C8 O3 Mn1 115.7(4) . .
C12 O4 H4A 109.5 . .
C14 O5 H5 109.5 . .
N3 O6 Mn1 117.9(3) . .
C22 O7 Mn2 125.0(4) . .
C26 O8 H8 109.5 . .
C28 O9 H9 109.5 . .
N5 O10 Mn2 116.0(3) . .
C36 O11 Mn3 121.7(4) . .
C40 O12 H12 109.5 . .
C42 O13 H13 109.5 . .
C43 O14 Mn2 127.3(4) . .
C43 O15 Mn3 127.8(4) . .
C50 O16 Mn6 128.2(4) . .
C50 O17 Mn4 125.8(4) . .
C51 O18 Mn4 129.2(4) . 7_554
C51 O19 Mn5 127.3(4) . 7_554
N7 O20 Mn5 114.4(3) . .
C60 O21 Mn4 114.2(4) . .
C64 O22 H22 109.5 . .
C66 O23 H23 109.5 . .
N9 O24 Mn6 117.1(3) . .
C74 O25 Mn5 124.5(4) . .
O26 C78 C77 117.8(13) . .
O26 C78 H78A 107.9 . .
C77 C78 H78A 107.9 . .
O26 C78 H78B 107.9 . .
C77 C78 H78B 107.9 . .
H78A C78 H78B 107.2 . .
C80 O27 H27 109.5 . .
N11 O28 Mn4 119.3(3) . .
C88 O29 Mn6 126.7(4) . .
C92 O30 H30 109.5 . .
C94 O31 H31 109.5 . .
Mn5 O32 Mn4 119.0(2) . .
Mn5 O32 Mn6 119.0(2) . .
Mn4 O32 Mn6 118.2(2) . .
C101 O33 Mn1 127.3(4) . .
C101 O34 Mn2 128.1(4) . .
C102 O35 Mn5 127.1(4) . .
C102 O36 Mn6 127.5(4) . .
C103 O37 Mn3 127.9(4) . .
C103 O38 Mn1 129.7(4) . .
O5 C14 C13 112.5(9) . .
O5 C14 H14A 109.1 . .
C13 C14 H14A 109.1 . .
O5 C14 H14B 109.1 . .
C13 C14 H14B 109.1 . .
H14A C14 H14B 107.8 . .

loop_
_geom_bond_atom_site_label_1
_geom_bond_atom_site_label_2
_geom_bond_distance
_geom_bond_site_symmetry_2
C1 C2 1.523(10) .
C1 H1A 0.9800 .
C1 H1B 0.9800 .
C1 H1C 0.9800 .
C2 N1 1.273(8) .
C2 C3 1.464(10) .
C3 C8 1.384(10) .
C3 C4 1.391(10) .
C4 C5 1.366(12) .
C4 H4 0.9500 .
C5 C6 1.389(13) .
C5 C9 1.523(12) .
C6 C7 1.390(11) .
C6 H6 0.9500 .
C7 C8 1.452(11) .
C7 C10 1.479(11) .
C8 O3 1.347(8) .
C9 H9A 0.9800 .
C9 H9B 0.9800 .
C9 H9C 0.9800 .
C10 N2 1.502(10) .
C10 H10A 0.9900 .
C10 H10B 0.9900 .
C11 C12 1.519(12) .
C11 N2 1.530(10) .
C11 H11A 0.9900 .
C11 H11B 0.9900 .
C12 O4 1.373(10) .
C12 H12A 0.9900 .
C12 H12B 0.9900 .
C13 N2 1.545(10) .
C13 C14 1.547(8) .
C13 H13A 0.9900 .
C13 H13B 0.9900 .
C15 C16 1.474(9) .
C15 H15A 0.9800 .
C15 H15B 0.9800 .
C15 H15C 0.9800 .
C16 N3 1.309(7) .
C16 C17 1.490(9) .
C17 C22 1.378(9) .
C17 C18 1.419(8) .
C18 C19 1.369(9) .
C18 H18 0.9500 .
C19 C20 1.383(10) .
C19 C23 1.497(8) .
C20 C21 1.383(8) .
C20 H20 0.9500 .
C21 C22 1.426(9) .
C21 C24 1.484(10) .
C22 O7 1.339(7) .
C23 H23A 0.9800 .
C23 H23B 0.9800 .
C23 H23C 0.9800 .
C24 N4 1.487(10) .
C24 H24A 0.9900 .
C24 H24B 0.9900 .
C25 C26 1.50000(7) .
C25 N4 1.510(7) .
C25 H25A 0.9900 .
C25 H25B 0.9900 .
C26 O8 1.386(10) .
C26 H26A 0.9900 .
C26 H26B 0.9900 .
C27 C28 1.517(14) .
C27 N4 1.583(11) .
C27 H27A 0.9900 .
C27 H27B 0.9900 .
C28 O9 1.410(12) .
C28 H28A 0.9900 .
C28 H28B 0.9900 .
C29 C30 1.484(9) .
C29 H29A 0.9800 .
C29 H29B 0.9800 .
C29 H29C 0.9800 .
C30 N5 1.320(8) .
C30 C31 1.467(9) .
C31 C36 1.390(9) .
C31 C32 1.418(9) .
C32 C33 1.341(11) .
C32 H32 0.9500 .
C33 C34 1.359(11) .
C33 C37 1.595(11) .
C34 C35 1.409(10) .
C34 H34 0.9500 .
C35 C36 1.431(9) .
C35 C38 1.491(10) .
C36 O11 1.346(7) .
C37 H37A 0.9800 .
C37 H37B 0.9800 .
C37 H37C 0.9800 .
C38 N6 1.527(9) .
C38 H38A 0.9900 .
C38 H38B 0.9900 .
C39 N6 1.498(10) .
C39 C40 1.591(15) .
C39 H39A 0.9900 .
C39 H39B 0.9900 .
C40 O12 1.322(12) .
C40 H40A 0.9900 .
C40 H40B 0.9900 .
C41 C42 1.468(13) .
C41 N6 1.507(11) .
C41 H41A 0.9900 .
C41 H41B 0.9900 .
C42 O13 1.275(12) .
C42 H42A 0.9900 .
C42 H42B 0.9900 .
C43 O15 1.255(7) .
C43 O14 1.276(7) .
C43 C44 1.512(8) .
C44 C49 1.392(8) .
C44 C45 1.394(8) .
C45 C46 1.348(8) .
C45 H45 0.9500 .
C46 C47 1.410(8) .
C46 C50 1.518(8) .
C47 C48 1.390(8) .
C47 H47 0.9500 .
C48 C49 1.354(8) .
C48 C51 1.521(8) .
C49 H49 0.9500 .
C50 O16 1.240(7) .
C50 O17 1.271(7) .
C51 O18 1.237(7) .
C51 O19 1.268(7) .
C53 C54 1.497(9) .
C53 H53A 0.9800 .
C53 H53B 0.9800 .
C53 H53C 0.9800 .
C54 N7 1.277(8) .
C54 C55 1.481(10) .
C55 C60 1.390(10) .
C55 C56 1.417(10) .
C56 C57 1.357(13) .
C56 H56 0.9500 .
C57 C58 1.362(13) .
C57 C61 1.574(13) .
C58 C59 1.422(11) .
C58 H58 0.9500 .
C59 C60 1.395(10) .
C59 C62 1.506(11) .
C60 O21 1.368(8) .
C61 H61A 0.9800 .
C61 H61B 0.9800 .
C61 H61C 0.9800 .
C62 N8 1.430(10) .
C62 H62A 0.9900 .
C62 H62B 0.9900 .
C63 N8 1.508(11) .
C63 C64 1.545(9) .
C63 H63A 0.9900 .
C63 H63B 0.9900 .
C64 O22 1.217(12) .
C64 H64A 0.9900 .
C64 H64B 0.9900 .
C65 C66 1.472(16) .
C65 N8 1.646(13) .
C65 H65A 0.9900 .
C65 H65B 0.9900 .
C66 O23 1.530(19) .
C66 H66A 0.9900 .
C66 H66B 0.9900 .
C67 C68 1.481(8) .
C67 H67A 0.9800 .
C67 H67B 0.9800 .
C67 H67C 0.9800 .
C68 N9 1.306(7) .
C68 C69 1.498(8) .
C69 C70 1.400(8) .
C69 C74 1.405(8) .
C70 C71 1.372(9) .
C70 H70 0.9500 .
C71 C72 1.388(9) .
C71 C75 1.505(8) .
C72 C73 1.390(8) .
C72 H72 0.9500 .
C73 C74 1.424(9) .
C73 C76 1.486(9) .
C74 O25 1.337(7) .
C75 H75A 0.9800 .
C75 H75B 0.9800 .
C75 H75C 0.9800 .
C76 N10 1.547(11) .
C76 H76A 0.9900 .
C76 H76B 0.9900 .
C77 C78 1.387(16) .
C77 N10 1.485(11) .
C77 H77A 0.9900 .
C77 H77B 0.9900 .
O26 C78 1.348(9) .
O26 H26 0.8400 .
C79 C80 1.453(8) .
C79 N10 1.613(13) .
C79 H79A 0.9900 .
C79 H79B 0.9900 .
C80 O27 1.345(8) .
C80 H80A 0.9900 .
C80 H80B 0.9900 .
C81 C82 1.477(9) .
C81 H81A 0.9800 .
C81 H81B 0.9800 .
C81 H81C 0.9800 .
C82 N11 1.330(7) .
C82 C83 1.464(10) .
C83 C88 1.365(10) .
C83 C84 1.412(10) .
C84 C85 1.396(12) .
C84 H84 0.9500 .
C85 C86 1.377(13) .
C85 C89 1.476(13) .
C86 C87 1.373(11) .
C86 H86 0.9500 .
C87 C88 1.440(10) .
C87 C90 1.462(11) .
C88 O29 1.327(7) .
C89 H89A 0.9800 .
C89 H89B 0.9800 .
C89 H89C 0.9800 .
C90 N12 1.469(10) .
C90 H90A 0.9900 .
C90 H90B 0.9900 .
C91 C92 1.522(9) .
C91 N12 1.526(11) .
C91 H91A 0.9900 .
C91 H91B 0.9900 .
C92 O30 1.335(9) .
C92 H92A 0.9900 .
C92 H92B 0.9900 .
C93 N12 1.479(11) .
C93 C94 1.583(14) .
C93 H93A 0.9900 .
C93 H93B 0.9900 .
C94 O31 1.336(12) .
C94 H94A 0.9900 .
C94 H94B 0.9900 .
C95 C100 1.374(8) .
C95 C96 1.380(8) .
C95 H95 0.9500 .
C96 C97 1.398(8) .
C96 C101 1.497(8) .
C97 C98 1.407(8) .
C97 H97 0.9500 .
C98 C99 1.424(8) .
C98 C103 1.451(8) 7_554
C99 C100 1.386(8) .
C99 H99 0.9500 .
C100 C102 1.507(8) .
C101 O34 1.249(6) .
C101 O33 1.281(7) .
C102 O36 1.249(7) .
C102 O35 1.261(7) .
C103 O37 1.271(7) .
C103 O38 1.274(7) .
C103 C98 1.452(8) 7_554
Mn1 O1 1.863(4) .
Mn1 O3 1.903(4) .
Mn1 O33 2.017(4) .
Mn1 N1 2.056(6) .
Mn1 O6 2.131(4) .
Mn1 O38 2.184(4) .
Mn1 Mn2 3.2100(13) .
Mn1 Mn3 3.2222(14) .
Mn2 O1 1.872(4) .
Mn2 O7 1.882(4) .
Mn2 O14 1.981(4) .
Mn2 N3 2.023(5) .
Mn2 O10 2.164(4) .
Mn2 O34 2.202(4) .
Mn3 O11 1.886(4) .
Mn3 O1 1.889(4) .
Mn3 O37 2.006(4) .
Mn3 N5 2.032(5) .
Mn3 O2 2.154(5) .
Mn3 O15 2.192(4) .
Mn4 O32 1.868(4) .
Mn4 O21 1.904(4) .
Mn4 O17 2.016(4) .
Mn4 N7 2.047(5) .
Mn4 O28 2.107(4) .
Mn4 O18 2.193(4) 7_554
Mn4 Mn5 3.2163(13) .
Mn4 Mn6 3.2186(13) .
Mn5 O32 1.866(4) .
Mn5 O25 1.885(4) .
Mn5 O19 1.980(4) 7_554
Mn5 N9 2.010(5) .
Mn5 O20 2.190(5) .
Mn5 O35 2.213(4) .
Mn5 Mn6 3.2313(12) .
Mn6 O29 1.874(4) .
Mn6 O32 1.884(4) .
Mn6 O36 2.014(4) .
Mn6 N11 2.039(5) .
Mn6 O24 2.151(4) .
Mn6 O16 2.223(4) .
N1 O2 1.358(7) .
N3 O6 1.348(6) .
N5 O10 1.368(6) .
N7 O20 1.343(7) .
N9 O24 1.387(6) .
N11 O28 1.331(6) .
O4 H4A 0.8400 .
O5 C14 1.389(12) .
O5 H5 0.8400 .
O8 H8 0.8400 .
O9 H9 0.8400 .
O12 H12 0.8400 .
O13 H13 0.8400 .
O18 Mn4 2.193(4) 7_554
O19 Mn5 1.980(4) 7_554
O22 H22 0.8400 .
O23 H23 0.8400 .
C78 H78A 0.9900 .
C78 H78B 0.9900 .
O27 H27 0.8400 .
O30 H30 0.8400 .
O31 H31 0.8400 .
C14 H14A 0.9900 .
C14 H14B 0.9900 .

loop_
_platon_squeeze_void_nr
_platon_squeeze_void_average_x
_platon_squeeze_void_average_y
_platon_squeeze_void_average_z
_platon_squeeze_void_volume
_platon_squeeze_void_count_electrons
_platon_squeeze_void_content
1 -0.005 0.064 0.176 20956 4676 ' '
